data_7231459
loop_
_publ_author_name
'Hutchins, Kristin M.'
'Unruh, Daniel K.'
'Carpenter, Dontrell D.'
'Groeneman, Ryan H.'

_publ_section_title
;
 Thermal expansion along one-dimensional chains and two-dimensional sheets
 within co-crystals based on halogen or hydrogen bonds
;
_journal_issue 45
_journal_name_full CrystEngComm
_journal_page_first 7232
_journal_paper_doi 10.1039/C8CE01090K
_journal_volume 20
_journal_year 2018
_chemical_formula_sum 'C18 H8 Br2 F4 N2'
_chemical_formula_weight 488.08
_space_group_IT_number 14
_space_group_name_Hall '-P 2ybc'
_space_group_name_H-M_alt 'P 1 21/c 1'
_symmetry_cell_setting monoclinic
_symmetry_Int_Tables_number 14
_symmetry_space_group_name_Hall '-P 2ybc'
_symmetry_space_group_name_H-M 'P 1 21/c 1'
_atom_sites_solution_hydrogens geom
_atom_sites_solution_primary dual
_atom_sites_solution_secondary difmap
_audit_creation_date 2018-01-23T12:10:22-00:00
_audit_creation_method 'WinGX routine CIF_UPDATE'
_audit_update_record
;
2018-06-18 deposited with the CCDC.
2018-08-30 downloaded from the CCDC.
;
_cell_angle_alpha 90
_cell_angle_beta 111.405(4)
_cell_angle_gamma 90
_cell_formula_units_Z 2
_cell_length_a 15.0775(9)
_cell_length_b 5.2848(3)
_cell_length_c 11.2151(7)
_cell_measurement_reflns_used 3476
_cell_measurement_temperature 209(2)
_cell_measurement_theta_max 28.69
_cell_measurement_theta_min 3.63
_cell_volume 832.00(9)
_computing_cell_refinement 'Bruker SAINT'
_computing_data_collection 'Bruker APEX2'
_computing_data_reduction 'Bruker SAINT'
_computing_structure_refinement 'SHELXL-2016/6 (Sheldrick, 2016)'
_computing_structure_solution 'SHELXT 2014/4 (Sheldrick, 2014)'
_diffrn_ambient_temperature 209(2)
_diffrn_measured_fraction_theta_full 1
_diffrn_measured_fraction_theta_max 0.994
_diffrn_measurement_device_type 'Bruker APEX-II CCD'
_diffrn_measurement_method '\f and \w scans'
_diffrn_radiation_monochromator graphite
_diffrn_radiation_source 'fine-focus sealed tube'
_diffrn_radiation_type MoK\a
_diffrn_radiation_wavelength 0.71073
_diffrn_reflns_av_R_equivalents 0.0648
_diffrn_reflns_av_unetI/netI 0.0630
_diffrn_reflns_Laue_measured_fraction_full 1
_diffrn_reflns_Laue_measured_fraction_max 0.994
_diffrn_reflns_limit_h_max 22
_diffrn_reflns_limit_h_min -22
_diffrn_reflns_limit_k_max 7
_diffrn_reflns_limit_k_min -7
_diffrn_reflns_limit_l_max 16
_diffrn_reflns_limit_l_min -16
_diffrn_reflns_number 11083
_diffrn_reflns_point_group_measured_fraction_full 1
_diffrn_reflns_point_group_measured_fraction_max 0.994
_diffrn_reflns_theta_full 25.242
_diffrn_reflns_theta_max 31.585
_diffrn_reflns_theta_min 1.451
_exptl_absorpt_coefficient_mu 4.918
_exptl_absorpt_correction_T_max 0.3782
_exptl_absorpt_correction_T_min 0.2660
_exptl_absorpt_correction_type multi-scan
_exptl_absorpt_process_details SADABS
_exptl_crystal_colour colourless
_exptl_crystal_density_diffrn 1.948
_exptl_crystal_description rod
_exptl_crystal_F_000 472
_exptl_crystal_size_max 0.31
_exptl_crystal_size_mid 0.19
_exptl_crystal_size_min 0.17
_refine_diff_density_max 0.532
_refine_diff_density_min -0.494
_refine_diff_density_rms 0.086
_refine_ls_extinction_method none
_refine_ls_goodness_of_fit_ref 0.87
_refine_ls_hydrogen_treatment constr
_refine_ls_matrix_type full
_refine_ls_number_parameters 118
_refine_ls_number_reflns 2777
_refine_ls_number_restraints 0
_refine_ls_restrained_S_all 0.87
_refine_ls_R_factor_all 0.0462
_refine_ls_R_factor_gt 0.0277
_refine_ls_shift/su_max 0.001
_refine_ls_shift/su_mean 0
_refine_ls_structure_factor_coef Fsqd
_refine_ls_weighting_details 'w=1/[\s^2^(Fo^2^)+(0.0146P)^2^] where P=(Fo^2^+2Fc^2^)/3'
_refine_ls_weighting_scheme calc
_refine_ls_wR_factor_gt 0.0493
_refine_ls_wR_factor_ref 0.052
_reflns_number_gt 2010
_reflns_number_total 2777
_reflns_threshold_expression 'I > 2\s(I)'
_cod_data_source_file c8ce01090k2.cif
_cod_data_source_block diBrBPA_210k
_cod_depositor_comments 'Adding full bibliography for 7231456--7231470.cif.'
_cod_original_sg_symbol_H-M 'P 21/c'
_cod_database_code 7231459
_shelx_estimated_absorpt_t_min 0.311
_shelx_estimated_absorpt_t_max 0.489

loop_
_symmetry_equiv_pos_as_xyz
'x, y, z'
'-x, y+1/2, -z+1/2'
'-x, -y, -z'
'x, -y-1/2, z-1/2'

loop_
_atom_site_label
_atom_site_type_symbol
_atom_site_fract_x
_atom_site_fract_y
_atom_site_fract_z
_atom_site_U_iso_or_equiv
_atom_site_adp_type
_atom_site_occupancy
_atom_site_calc_flag
Br1 Br 0.34196(2) 0.43311(4) 0.85463(2) 0.02541(7) Uani 1 d
F2 F 0.33850(8) 0.0393(2) 1.05057(11) 0.0369(3) Uani 1 d
F1 F 0.53278(8) 0.3118(2) 0.82899(11) 0.0364(3) Uani 1 d
C1 C 0.43208(13) 0.1836(3) 0.93659(16) 0.0203(4) Uani 1 d
C2 C 0.51517(14) 0.1567(4) 0.91256(17) 0.0230(4) Uani 1 d
C3 C 0.41854(13) 0.0223(3) 1.02528(18) 0.0226(4) Uani 1 d
C9 C 0.02619(13) 0.4175(3) 0.52884(18) 0.0255(4) Uani 1 d
N1 N 0.21074(12) -0.1701(3) 0.73133(16) 0.0311(4) Uani 1 d
C8 C 0.14366(14) -0.0755(4) 0.77019(19) 0.0300(4) Uani 1 d
H8 H 0.1382 -0.1435 0.8447 0.036 Uiso 1 calc
C6 C 0.08848(13) 0.2185(3) 0.59728(17) 0.0220(4) Uani 1 d
C4 C 0.21682(15) -0.0678(4) 0.6260(2) 0.0321(5) Uani 1 d
H4 H 0.264 -0.1295 0.5973 0.038 Uiso 1 calc
C5 C 0.15849(14) 0.1220(4) 0.55662(19) 0.0281(5) Uani 1 d
H5 H 0.1658 0.186 0.4825 0.034 Uiso 1 calc
C7 C 0.08197(14) 0.1154(3) 0.70792(19) 0.0269(4) Uani 1 d
H7 H 0.0362 0.1752 0.7397 0.032 Uiso 1 calc

loop_
_atom_site_aniso_label
_atom_site_aniso_U_11
_atom_site_aniso_U_22
_atom_site_aniso_U_33
_atom_site_aniso_U_23
_atom_site_aniso_U_13
_atom_site_aniso_U_12
Br1 0.02553(10) 0.02059(11) 0.02511(10) 0.00210(9) 0.00328(7) 0.00422(9)
F2 0.0293(7) 0.0440(7) 0.0450(7) 0.0140(6) 0.0226(6) 0.0093(6)
F1 0.0377(7) 0.0367(7) 0.0404(7) 0.0196(6) 0.0209(6) 0.0062(6)
C1 0.0218(9) 0.0161(9) 0.0200(9) -0.0001(7) 0.0041(7) 0.0026(8)
C2 0.0289(11) 0.0201(10) 0.0199(9) 0.0037(8) 0.0088(8) -0.0009(8)
C3 0.0219(9) 0.0213(10) 0.0250(9) -0.0012(8) 0.0090(8) 0.0003(8)
C9 0.0226(9) 0.0247(11) 0.0266(9) 0.0004(8) 0.0061(8) 0.0016(8)
N1 0.0275(9) 0.0233(9) 0.0367(10) 0.0047(8) 0.0049(8) 0.0054(8)
C8 0.0294(11) 0.0301(12) 0.0282(10) 0.0093(9) 0.0075(8) 0.0015(10)
C6 0.0197(9) 0.0168(10) 0.0249(9) 0.0002(8) 0.0026(7) 0.0009(7)
C4 0.0255(10) 0.0315(12) 0.0384(11) -0.0027(10) 0.0107(9) 0.0086(10)
C5 0.0307(11) 0.0259(12) 0.0286(10) 0.0044(8) 0.0120(9) 0.0035(8)
C7 0.0233(10) 0.0267(12) 0.0312(10) 0.0018(8) 0.0106(8) 0.0048(8)

loop_
_atom_type_symbol
_atom_type_description
_atom_type_scat_dispersion_real
_atom_type_scat_dispersion_imag
_atom_type_scat_source
C C 0.0033 0.0016 'International Tables Vol C Tables 4.2.6.8 and 6.1.1.4'
H H 0 0 'International Tables Vol C Tables 4.2.6.8 and 6.1.1.4'
N N 0.0061 0.0033 'International Tables Vol C Tables 4.2.6.8 and 6.1.1.4'
F F 0.0171 0.0103 'International Tables Vol C Tables 4.2.6.8 and 6.1.1.4'
Br Br -0.2901 2.4595 'International Tables Vol C Tables 4.2.6.8 and 6.1.1.4'

loop_
_geom_angle_atom_site_label_1
_geom_angle_atom_site_label_2
_geom_angle_atom_site_label_3
_geom_angle
_geom_angle_site_symmetry_1
_geom_angle_site_symmetry_3
C3 C1 C2 117.41(17) . .
C3 C1 Br1 121.07(14) . .
C2 C1 Br1 121.52(14) . .
F1 C2 C3 118.95(17) . 3_657
F1 C2 C1 119.87(17) . .
C3 C2 C1 121.16(17) 3_657 .
F2 C3 C2 119.05(16) . 3_657
F2 C3 C1 119.51(17) . .
C2 C3 C1 121.43(17) 3_657 .
C9 C9 C6 179.6(3) 3_566 .
C4 N1 C8 116.27(17) . .
N1 C8 C7 124.08(18) . .
N1 C8 H8 118 . .
C7 C8 H8 118 . .
C5 C6 C7 117.27(17) . .
C5 C6 C9 121.42(17) . .
C7 C6 C9 121.31(17) . .
N1 C4 C5 124.17(19) . .
N1 C4 H4 117.9 . .
C5 C4 H4 117.9 . .
C4 C5 C6 119.20(18) . .
C4 C5 H5 120.4 . .
C6 C5 H5 120.4 . .
C8 C7 C6 119.00(18) . .
C8 C7 H7 120.5 . .
C6 C7 H7 120.5 . .

loop_
_geom_bond_atom_site_label_1
_geom_bond_atom_site_label_2
_geom_bond_distance
_geom_bond_site_symmetry_2
Br1 C1 1.8758(18) .
F2 C3 1.340(2) .
F1 C2 1.343(2) .
C1 C3 1.380(3) .
C1 C2 1.382(3) .
C2 C3 1.368(3) 3_657
C3 C2 1.368(3) 3_657
C9 C9 1.196(4) 3_566
C9 C6 1.432(2) .
N1 C4 1.332(3) .
N1 C8 1.336(3) .
C8 C7 1.377(3) .
C8 H8 0.94 .
C6 C5 1.390(3) .
C6 C7 1.391(3) .
C4 C5 1.373(3) .
C4 H4 0.94 .
C5 H5 0.94 .
C7 H7 0.94 .
